data_2209261
loop_
_publ_author_name
'Seethalakshmi, T.'
'Venkatesan, P.'
'Fronczek, F. R.'
'Kaliannan, P.'
'Thamotharan, S.'

_publ_section_title
;
 4-Amino-(1-ethoxycarbonylmethyl)pyridinium iodide
;
_journal_coeditor_code LH2083
_journal_issue 6
_journal_name_full 'Acta Crystallographica Section E'
_journal_page_first o2560
_journal_page_last o2562
_journal_paper_doi 10.1107/S1600536806019283
_journal_volume 62
_journal_year 2006
_chemical_formula_iupac 'C9 H13 N2 O2 +, I -'
_chemical_formula_moiety 'C9 H13 N2 O2 +, I -'
_chemical_formula_sum 'C9 H13 I N2 O2'
_chemical_formula_weight 308.11
_chemical_name_systematic
;
4-Amino-(1-ethoxycarbonylmethyl)pyridinium iodide
;
_space_group_IT_number 60
_symmetry_cell_setting orthorhombic
_symmetry_space_group_name_Hall '-P 2n 2ab'
_symmetry_space_group_name_H-M 'P b c n'
_atom_sites_solution_hydrogens geom
_atom_sites_solution_primary direct
_atom_sites_solution_secondary difmap
_audit_creation_method SHELXL-97
_cell_angle_alpha 90
_cell_angle_beta 90
_cell_angle_gamma 90
_cell_formula_units_Z 8
_cell_length_a 12.5402(15)
_cell_length_b 9.8173(10)
_cell_length_c 19.135(2)
_cell_measurement_reflns_used 5877
_cell_measurement_temperature 115(2)
_cell_measurement_theta_max 36.3
_cell_measurement_theta_min 2.5
_cell_volume 2355.7(4)
_computing_cell_refinement 'SCALEPACK (Otwinowski & Minor, 1997)'
_computing_data_collection 'COLLECT (Nonius, 2000)'
_computing_data_reduction 'SCALEPACK and DENZO (Otwinowski & Minor, 1997)'
_computing_molecular_graphics 'ORTEP-3 for Windows (version 1.07; Farrugia, 1997) and PLATON (Spek, 2003)'
_computing_publication_material SHELXL97
_computing_structure_refinement 'SHELXL97 (Sheldrick, 1997)'
_computing_structure_solution 'SIR92 (Altomare <i>et al.</i>,  1994)'
_diffrn_ambient_temperature 115(2)
_diffrn_measured_fraction_theta_full 0.999
_diffrn_measured_fraction_theta_max 0.966
_diffrn_measurement_device 'Bruker--Nonius KappaCCD'
_diffrn_measurement_method ' \w scans with \k offsets'
_diffrn_radiation_monochromator graphite
_diffrn_radiation_source 'fine-focus sealed tube'
_diffrn_radiation_type MoK\a
_diffrn_radiation_wavelength 0.71073
_diffrn_reflns_av_R_equivalents 0.021
_diffrn_reflns_av_sigmaI/netI 0.0278
_diffrn_reflns_limit_h_max 20
_diffrn_reflns_limit_h_min -20
_diffrn_reflns_limit_k_max 16
_diffrn_reflns_limit_k_min -16
_diffrn_reflns_limit_l_max 31
_diffrn_reflns_limit_l_min -31
_diffrn_reflns_number 36052
_diffrn_reflns_theta_full 25.0
_diffrn_reflns_theta_max 36.4
_diffrn_reflns_theta_min 2.6
_diffrn_standards_decay_% <2
_diffrn_standards_number 0
_exptl_absorpt_coefficient_mu 2.698
_exptl_absorpt_correction_T_max 0.583
_exptl_absorpt_correction_T_min 0.524
_exptl_absorpt_correction_type multi-scan
_exptl_absorpt_process_details '(SCALEPACK; Otwinowski & Minor, 1997)'
_exptl_crystal_colour colorless
_exptl_crystal_density_diffrn 1.738
_exptl_crystal_density_method 'not measured'
_exptl_crystal_description fragment
_exptl_crystal_F_000 1200
_exptl_crystal_size_max 0.25
_exptl_crystal_size_mid 0.22
_exptl_crystal_size_min 0.20
_refine_diff_density_max 1.37
_refine_diff_density_min -0.96
_refine_ls_extinction_coef 0.00249(13)
_refine_ls_extinction_expression Fc^*^=kFc[1+0.001xFc^2^\l^3^/sin(2\q)]^-1/4^
_refine_ls_extinction_method SHELXL97
_refine_ls_goodness_of_fit_ref 1.055
_refine_ls_hydrogen_treatment mixed
_refine_ls_matrix_type full
_refine_ls_number_parameters 135
_refine_ls_number_reflns 5535
_refine_ls_number_restraints 0
_refine_ls_restrained_S_all 1.055
_refine_ls_R_factor_all 0.043
_refine_ls_R_factor_gt 0.028
_refine_ls_shift/su_max 0.001
_refine_ls_shift/su_mean 0.000
_refine_ls_structure_factor_coef Fsqd
_refine_ls_weighting_details 'calc w=1/[\s^2^(Fo^2^)+(0.0272P)^2^+1.6703P] where P=(Fo^2^+2Fc^2^)/3'
_refine_ls_weighting_scheme calc
_refine_ls_wR_factor_gt 0.063
_refine_ls_wR_factor_ref 0.068
_reflns_number_gt 4300
_reflns_number_total 5535
_reflns_threshold_expression I>2\s(I)
_cod_data_source_file lh2083.cif
_cod_data_source_block I
_cod_depositor_comments
;
The following automatic conversions were performed:
'_symmetry_cell_setting' value 'Orthorhombic' changed to 'orthorhombic'
according to '/home/saulius/struct/CIF-dictionaries/cif_core.dic'
dictionary named 'cif_core.dic' version 2.4.1 from 2010-06-29.

Automatic conversion script
Id: cif_fix_enum 1527 2010-12-29 10:47:43Z saulius 

The following automatic conversions were performed:

'_symmetry_cell_setting' value 'Orthorhombic' changed to
'orthorhombic' according to
/home/saulius/struct/CIF-dictionaries/cif_core.dic dictionary named
'cif_core.dic' version 2.4.1 from 2010-06-29.

Automatic conversion script
Id: cif_fix_values 1715 2011-07-08 13:25:40Z adriana 
;
_cod_database_code 2209261
_cod_database_fobs_code 2209261

loop_
_symmetry_equiv_pos_as_xyz
'x, y, z'
'-x+1/2, -y+1/2, z+1/2'
'x+1/2, -y+1/2, -z'
'-x, y, -z+1/2'
'-x, -y, -z'
'x-1/2, y-1/2, -z-1/2'
'-x-1/2, y-1/2, z'
'x, -y, z-1/2'

loop_
_atom_site_type_symbol
_atom_site_label
_atom_site_fract_x
_atom_site_fract_y
_atom_site_fract_z
_atom_site_U_iso_or_equiv
_atom_site_adp_type
_atom_site_calc_flag
_atom_site_refinement_flags
_atom_site_occupancy
I I1 0.405389(9) 0.986511(11) 0.362361(7) 0.02060(4) Uani d . 1
O O1 0.39560(10) 0.55695(13) 0.81826(7) 0.0223(2) Uani d . 1
O O2 0.33509(11) 0.45961(13) 0.71919(7) 0.0230(2) Uani d . 1
N N1 0.28417(12) 0.71539(13) 0.66589(7) 0.0182(2) Uani d . 1
N N2 0.22075(15) 0.76726(17) 0.45649(9) 0.0271(3) Uani d . 1
H H21 0.264(2) 0.813(3) 0.4314(13) 0.033 Uiso d . 1
H H22 0.178(2) 0.718(2) 0.4394(13) 0.033 Uiso d . 1
C C1 0.35218(15) 0.78728(17) 0.62508(10) 0.0217(3) Uani d . 1
H H1 0.4143 0.8258 0.6455 0.026 Uiso calc R 1
C C2 0.33407(14) 0.80583(17) 0.55571(9) 0.0218(3) Uani d . 1
H H2 0.3828 0.8576 0.5285 0.026 Uiso calc R 1
C C3 0.24258(13) 0.74801(16) 0.52394(9) 0.0193(3) Uani d . 1
C C4 0.17390(14) 0.67153(17) 0.56777(9) 0.0208(3) Uani d . 1
H H4 0.1123 0.6291 0.5487 0.025 Uiso calc R 1
C C5 0.19591(14) 0.65866(17) 0.63709(9) 0.0203(3) Uani d . 1
H H5 0.1483 0.6087 0.6660 0.024 Uiso calc R 1
C C6 0.30583(15) 0.69873(16) 0.74035(9) 0.0221(3) Uani d . 1
H H6A 0.2395 0.7148 0.7672 0.027 Uiso calc R 1
H H6B 0.3591 0.7672 0.7553 0.027 Uiso calc R 1
C C7 0.34749(13) 0.55725(16) 0.75628(9) 0.0190(3) Uani d . 1
C C8 0.41984(15) 0.42220(18) 0.84688(10) 0.0233(3) Uani d . 1
H H8A 0.4700 0.3732 0.8158 0.028 Uiso calc R 1
H H8B 0.3538 0.3676 0.8512 0.028 Uiso calc R 1
C C9 0.46905(18) 0.4435(2) 0.91722(11) 0.0326(4) Uani d . 1
H H9A 0.5376 0.4904 0.9119 0.049 Uiso calc R 1
H H9B 0.4805 0.3551 0.9398 0.049 Uiso calc R 1
H H9C 0.4213 0.4991 0.9461 0.049 Uiso calc R 1

loop_
_atom_site_aniso_label
_atom_site_aniso_U_11
_atom_site_aniso_U_22
_atom_site_aniso_U_33
_atom_site_aniso_U_12
_atom_site_aniso_U_13
_atom_site_aniso_U_23
I1 0.01526(6) 0.01929(6) 0.02726(7) -0.00075(3) -0.00035(4) 0.00264(3)
O1 0.0286(7) 0.0182(5) 0.0201(6) -0.0009(5) -0.0050(5) 0.0009(4)
O2 0.0283(6) 0.0188(5) 0.0218(6) 0.0003(5) -0.0017(5) -0.0027(4)
N1 0.0207(6) 0.0153(5) 0.0187(6) -0.0014(5) -0.0013(5) -0.0003(4)
N2 0.0320(8) 0.0288(8) 0.0205(7) -0.0078(6) -0.0009(6) 0.0015(6)
C1 0.0203(8) 0.0187(7) 0.0262(8) -0.0058(6) -0.0010(6) 0.0000(6)
C2 0.0210(8) 0.0203(7) 0.0241(8) -0.0069(6) 0.0016(6) 0.0018(6)
C3 0.0203(7) 0.0167(6) 0.0207(7) -0.0010(5) 0.0010(6) -0.0002(5)
C4 0.0181(7) 0.0206(7) 0.0237(8) -0.0040(5) -0.0016(6) 0.0008(6)
C5 0.0185(7) 0.0189(7) 0.0237(8) -0.0032(5) 0.0021(6) 0.0019(6)
C6 0.0302(9) 0.0184(7) 0.0177(7) 0.0015(6) -0.0025(6) -0.0020(5)
C7 0.0193(7) 0.0194(6) 0.0183(7) -0.0015(5) 0.0009(6) -0.0001(5)
C8 0.0259(9) 0.0199(7) 0.0240(8) 0.0010(6) -0.0002(6) 0.0024(6)
C9 0.0408(11) 0.0314(9) 0.0257(9) 0.0055(8) -0.0081(9) 0.0019(7)

loop_
_atom_type_symbol
_atom_type_description
_atom_type_scat_dispersion_real
_atom_type_scat_dispersion_imag
_atom_type_scat_source
C C 0.0033 0.0016 'International Tables Vol C Tables 4.2.6.8 and 6.1.1.4'
H H 0.0000 0.0000 'International Tables Vol C Tables 4.2.6.8 and 6.1.1.4'
I I -0.4742 1.8119 'International Tables Vol C Tables 4.2.6.8 and 6.1.1.4'
N N 0.0061 0.0033 'International Tables Vol C Tables 4.2.6.8 and 6.1.1.4'
O O 0.0106 0.0060 'International Tables Vol C Tables 4.2.6.8 and 6.1.1.4'

loop_
_geom_angle_atom_site_label_1
_geom_angle_atom_site_label_2
_geom_angle_atom_site_label_3
_geom_angle
_geom_angle_publ_flag
C7 O1 C8 115.45(14) ?
C1 N1 C5 119.58(15) y
C1 N1 C6 120.25(15) y
C5 N1 C6 120.17(14) y
C3 N2 H21 119.2(17) ?
C3 N2 H22 117.1(19) ?
H21 N2 H22 121(3) ?
N1 C1 C2 121.84(16) y
N1 C1 H1 119.1 ?
C2 C1 H1 119.1 ?
C1 C2 C3 120.04(16) y
C1 C2 H2 120.0 ?
C3 C2 H2 120.0 ?
N2 C3 C2 121.66(16) y
N2 C3 C4 121.56(16) y
C2 C3 C4 116.76(16) y
C5 C4 C3 120.19(16) y
C5 C4 H4 119.9 ?
C3 C4 H4 119.9 ?
N1 C5 C4 121.56(15) y
N1 C5 H5 119.2 ?
C4 C5 H5 119.2 ?
N1 C6 C7 111.30(13) ?
N1 C6 H6A 109.4 ?
C7 C6 H6A 109.4 ?
N1 C6 H6B 109.4 ?
C7 C6 H6B 109.4 ?
H6A C6 H6B 108.0 ?
O2 C7 O1 125.64(16) ?
O2 C7 C6 124.57(16) ?
O1 C7 C6 109.74(14) ?
O1 C8 C9 107.21(15) ?
O1 C8 H8A 110.3 ?
C9 C8 H8A 110.3 ?
O1 C8 H8B 110.3 ?
C9 C8 H8B 110.3 ?
H8A C8 H8B 108.5 ?
C8 C9 H9A 109.5 ?
C8 C9 H9B 109.5 ?
H9A C9 H9B 109.5 ?
C8 C9 H9C 109.5 ?
H9A C9 H9C 109.5 ?
H9B C9 H9C 109.5 ?

loop_
_geom_bond_atom_site_label_1
_geom_bond_atom_site_label_2
_geom_bond_distance
_geom_bond_publ_flag
O1 C7 1.331(2) ?
O1 C8 1.464(2) ?
O2 C7 1.203(2) ?
N1 C1 1.355(2) y
N1 C5 1.356(2) y
N1 C6 1.460(2) y
N2 C3 1.333(2) y
N2 H21 0.85(3) ?
N2 H22 0.79(3) ?
C1 C2 1.359(3) y
C1 H1 0.9500 ?
C2 C3 1.417(2) y
C2 H2 0.9500 ?
C3 C4 1.417(2) y
C4 C5 1.361(2) y
C4 H4 0.9500 ?
C5 H5 0.9500 ?
C6 C7 1.515(2) ?
C6 H6A 0.9900 ?
C6 H6B 0.9900 ?
C8 C9 1.495(3) ?
C8 H8A 0.9900 ?
C8 H8B 0.9900 ?
C9 H9A 0.9800 ?
C9 H9B 0.9800 ?
C9 H9C 0.9800 ?

loop_
_geom_hbond_atom_site_label_D
_geom_hbond_atom_site_label_H
_geom_hbond_atom_site_label_A
_geom_hbond_site_symmetry_A
_geom_hbond_distance_DH
_geom_hbond_distance_HA
_geom_hbond_distance_DA
_geom_hbond_angle_DHA
_geom_hbond_publ_flag
N2 H21 I1 . 0.85(3) 2.79(3) 3.6384(17) 173(2) yes
N2 H22 I1 7_655 0.79(3) 2.91(2) 3.6527(17) 159(2) yes

loop_
_geom_torsion_atom_site_label_1
_geom_torsion_atom_site_label_2
_geom_torsion_atom_site_label_3
_geom_torsion_atom_site_label_4
_geom_torsion
_geom_torsion_publ_flag
C5 N1 C1 C2 0.7(3) ?
C6 N1 C1 C2 -179.43(17) ?
N1 C1 C2 C3 -0.7(3) ?
C1 C2 C3 N2 178.11(18) ?
C1 C2 C3 C4 -0.3(2) ?
N2 C3 C4 C5 -177.11(17) ?
C2 C3 C4 C5 1.3(2) ?
C1 N1 C5 C4 0.3(3) ?
C6 N1 C5 C4 -179.52(16) ?
C3 C4 C5 N1 -1.4(3) ?
C1 N1 C6 C7 -103.91(18) ?
C5 N1 C6 C7 75.9(2) ?
C8 O1 C7 O2 -9.8(3) ?
C8 O1 C7 C6 167.70(14) y
N1 C6 C7 O2 -20.9(3) ?
N1 C6 C7 O1 161.57(14) y
C7 O1 C8 C9 -177.72(16) y

loop_
_cod_related_entry_id
_cod_related_entry_database
_cod_related_entry_code
1 ChemSpider 21128131
